data_7031455
loop_
_publ_author_name
'Boldog, Ishtvan'
'Domasevitch, Konstantin V.'
'Sanchiz, Joaqu\'in'
'Mayer, Peter'
'Janiak, Christoph'

_publ_section_title
;
 1,3,5,7-Tetrakis(tetrazol-5-yl)-adamantane: the smallest tetrahedral
 tetrazole-functionalized ligand and its complexes formed by reaction with
 anhydrous M(ii)Cl2 (M = Mn, Cu, Zn, Cd).
;
_journal_issue 33
_journal_name_full 'Dalton transactions (Cambridge, England : 2003)'
_journal_page_first 12590
_journal_page_last 12605
_journal_paper_doi 10.1039/c4dt01022a
_journal_volume 43
_journal_year 2014
_chemical_formula_moiety 'C24 H42 Mn2 N18 O6, (C3 H7 N O), 2(C H4 O), 2(H2 O)'
_chemical_formula_sum 'C29 H61 Mn2 N19 O11'
_chemical_formula_weight 961.85
_chemical_name_systematic
;
poly[[bis-(N,N-dimethylformamide)-tetrakis(methanol)-(\m~6~-
1,3,5,7-tetrakis(5-tetrazolato)adamantane-dimanganese(II)] 
N,N-dimethylformamide, bis-methanol, di-water solvate]
;
_space_group_IT_number 29
_space_group_name_Hall 'P 2c -2ac'
_symmetry_cell_setting orthorhombic
_symmetry_Int_Tables_number 29
_symmetry_space_group_name_Hall 'P 2c -2ac'
_symmetry_space_group_name_H-M 'P c a 21'
_atom_sites_solution_hydrogens geom
_atom_sites_solution_primary direct
_atom_sites_solution_secondary difmap
_audit_creation_method SHELXL-97
_cell_angle_alpha 90.00
_cell_angle_beta 90.00
_cell_angle_gamma 90.00
_cell_formula_units_Z 4
_cell_length_a 21.439(4)
_cell_length_b 12.674(3)
_cell_length_c 18.917(4)
_cell_measurement_reflns_used 15470
_cell_measurement_temperature 173(2)
_cell_measurement_theta_max 25.350
_cell_measurement_theta_min 3.134
_cell_volume 5140.1(19)
_computing_cell_refinement 'SAINT (Bruker, 2008)'
_computing_data_collection 'APEX2 (Bruker, 2008)'
_computing_data_reduction 'SAINT (Bruker, 2008)'
_computing_molecular_graphics 'Diamond 2.1e (Brandenburg, 1999)'
_computing_publication_material 'WinGX 1.70.01 (Farrugia, 1999)'
_computing_structure_refinement 'SHELXL-97 (Sheldrick, 2008)'
_computing_structure_solution 'SHELXS-97 (Sheldrick, 2008)'
_diffrn_ambient_temperature 173(2)
_diffrn_measured_fraction_theta_full 0.988
_diffrn_measured_fraction_theta_max 0.988
_diffrn_measurement_device_type 'Kappa CCD'
_diffrn_measurement_method '\w scans'
_diffrn_radiation_monochromator graphite
_diffrn_radiation_source 'fine-focus sealed tube'
_diffrn_radiation_type MoK\a
_diffrn_radiation_wavelength 0.71073
_diffrn_reflns_av_R_equivalents 0.0737
_diffrn_reflns_av_sigmaI/netI 0.0720
_diffrn_reflns_limit_h_max 25
_diffrn_reflns_limit_h_min -25
_diffrn_reflns_limit_k_max 15
_diffrn_reflns_limit_k_min -15
_diffrn_reflns_limit_l_max 22
_diffrn_reflns_limit_l_min -22
_diffrn_reflns_number 29031
_diffrn_reflns_theta_full 25.32
_diffrn_reflns_theta_max 25.32
_diffrn_reflns_theta_min 5.10
_diffrn_standards_decay_% 0
_exptl_absorpt_coefficient_mu 0.556
_exptl_absorpt_correction_T_max 0.9835
_exptl_absorpt_correction_T_min 0.9018
_exptl_absorpt_correction_type analytical
_exptl_absorpt_process_details SADABS
_exptl_crystal_colour colorless
_exptl_crystal_density_diffrn 1.243
_exptl_crystal_density_method 'not measured'
_exptl_crystal_description 'thin platelet'
_exptl_crystal_F_000 2024
_exptl_crystal_size_max 0.19
_exptl_crystal_size_mid 0.16
_exptl_crystal_size_min 0.03
_platon_squeeze_details
;
;
_refine_diff_density_max 0.379
_refine_diff_density_min -0.348
_refine_diff_density_rms 0.061
_refine_ls_abs_structure_details 'Flack H D (1983), Acta Cryst. A39, 876-881'
_refine_ls_abs_structure_Flack 0.32(3)
_refine_ls_extinction_method none
_refine_ls_goodness_of_fit_ref 0.944
_refine_ls_hydrogen_treatment constr
_refine_ls_matrix_type full
_refine_ls_number_parameters 533
_refine_ls_number_reflns 9208
_refine_ls_number_restraints 317
_refine_ls_restrained_S_all 0.979
_refine_ls_R_factor_all 0.0884
_refine_ls_R_factor_gt 0.0654
_refine_ls_shift/su_max 0.000
_refine_ls_shift/su_mean 0.000
_refine_ls_structure_factor_coef Fsqd
_refine_ls_weighting_details 'calc w=1/[\s^2^(Fo^2^)+(0.1197P)^2^+0.0000P] where P=(Fo^2^+2Fc^2^)/3'
_refine_ls_weighting_scheme calc
_refine_ls_wR_factor_gt 0.1693
_refine_ls_wR_factor_ref 0.1813
_reflns_number_gt 6199
_reflns_number_total 9208
_reflns_threshold_expression >2sigma(I)
_cod_data_source_file c4dt01022a2.cif
_cod_data_source_block (4)
_cod_depositor_comments
;Adding full bibliography for 7031452--7031455.cif.

The following automatic conversions were performed:

data name '_iucr_refine_instruction_details' was replaced with
'_iucr_refine_instructions_details' as specified in the replacement
file 'data/replacement-values/replacement_tags.lst'.

Automatic conversion script
Id: cif_correct_tags 9268 2022-04-12 08:56:07Z antanas 
;
_cod_original_cell_volume 5140.0(18)
_cod_database_code 7031455

loop_
_symmetry_equiv_pos_as_xyz
'x, y, z'
'-x, -y, z+1/2'
'-x+1/2, y, z+1/2'
'x+1/2, -y, z'

loop_
_atom_site_label
_atom_site_type_symbol
_atom_site_fract_x
_atom_site_fract_y
_atom_site_fract_z
_atom_site_U_iso_or_equiv
_atom_site_adp_type
_atom_site_occupancy
_atom_site_symmetry_multiplicity
_atom_site_calc_flag
_atom_site_refinement_flags
_atom_site_disorder_assembly
_atom_site_disorder_group
Mn1 Mn 0.31444(4) 0.55788(7) 0.19882(6) 0.0570(2) Uani 1 1 d . . .
Mn2 Mn 0.39804(3) 0.30078(6) 0.27461(6) 0.0500(2) Uani 1 1 d . . .
N1 N 0.20821(18) 0.4216(4) 0.2771(3) 0.0615(11) Uani 1 1 d . . .
N2 N 0.26858(19) 0.4245(4) 0.2579(2) 0.0582(12) Uani 1 1 d . . .
N3 N 0.29663(18) 0.3404(4) 0.2842(3) 0.0619(12) Uani 1 1 d . . .
N4 N 0.25617(19) 0.2834(4) 0.3187(2) 0.0624(13) Uani 1 1 d . . .
N5 N -0.0290(2) 0.5035(4) 0.3378(2) 0.0585(11) Uani 1 1 d . . .
N6 N -0.0808(2) 0.5317(4) 0.3014(2) 0.0530(11) Uani 1 1 d . . .
N7 N -0.10530(19) 0.4430(4) 0.2768(3) 0.0570(11) Uani 1 1 d . . .
N8 N -0.0730(2) 0.3593(4) 0.2961(2) 0.0559(11) Uani 1 1 d . . .
N9 N 0.1337(2) 0.4348(4) 0.5644(2) 0.0620(12) Uani 1 1 d . . .
N10 N 0.1350(2) 0.4334(4) 0.6365(2) 0.0591(12) Uani 1 1 d . . .
N11 N 0.1065(2) 0.3473(4) 0.6599(2) 0.0605(12) Uani 1 1 d . . .
N12 N 0.0850(2) 0.2908(4) 0.6067(2) 0.0636(13) Uani 1 1 d . . .
C4 C 0.0668(3) 0.0396(7) 0.3898(4) 0.098(2) Uani 0.50 1 d PDU A 1
N13 N 0.0310(5) -0.0151(7) 0.3433(6) 0.103(2) Uani 0.50 1 d PDU A 1
N14 N 0.0395(6) -0.1161(8) 0.3621(7) 0.110(3) Uani 0.50 1 d PDU A 1
N15 N 0.0782(5) -0.1230(7) 0.4172(6) 0.108(3) Uani 0.50 1 d PDU A 1
N16 N 0.0958(5) -0.0264(6) 0.4348(6) 0.097(3) Uani 0.50 1 d PDU A 1
C4A C 0.0516(4) 0.0441(6) 0.3795(5) 0.099(2) Uani 0.50 1 d PDU A 2
N13A N 0.0118(5) -0.0099(7) 0.4200(5) 0.103(2) Uani 0.50 1 d PDU A 2
N14A N 0.0069(5) -0.1047(7) 0.3936(7) 0.104(2) Uani 0.50 1 d PDU A 2
N15A N 0.0433(5) -0.1096(8) 0.3347(7) 0.107(3) Uani 0.50 1 d PDU A 2
N16A N 0.0723(5) -0.0175(7) 0.3245(5) 0.105(2) Uani 0.50 1 d PDU A 2
C1 C 0.2020(2) 0.3359(5) 0.3135(3) 0.0547(13) Uani 1 1 d . . .
C2 C -0.0265(2) 0.3991(5) 0.3334(3) 0.0496(12) Uani 1 1 d . . .
C3 C 0.1036(2) 0.3410(5) 0.5485(3) 0.0499(12) Uani 1 1 d . . .
C5 C 0.1421(2) 0.3079(4) 0.3537(3) 0.0507(12) Uani 1 1 d . . .
C6 C 0.0870(2) 0.3638(5) 0.3223(3) 0.0467(12) Uani 1 1 d . . .
H6A H 0.0819 0.3424 0.2723 0.056 Uiso 1 1 calc R . .
H6B H 0.0940 0.4410 0.3237 0.056 Uiso 1 1 calc R . .
C7 C 0.0267(2) 0.3354(5) 0.3649(3) 0.0558(13) Uani 1 1 d . . .
C8 C 0.0380(2) 0.3643(5) 0.4414(3) 0.0548(14) Uani 1 1 d . . .
H8A H 0.0441 0.4416 0.4447 0.066 Uiso 1 1 calc R . .
H8B H 0.0004 0.3462 0.4692 0.066 Uiso 1 1 calc R . .
C9 C 0.0927(2) 0.3110(4) 0.4733(3) 0.0524(13) Uani 1 1 d . . .
C10 C 0.1525(2) 0.3341(5) 0.4313(2) 0.0520(13) Uani 1 1 d . . .
H10A H 0.1637 0.4095 0.4363 0.062 Uiso 1 1 calc R . .
H10B H 0.1873 0.2912 0.4502 0.062 Uiso 1 1 calc R . .
C11 C 0.1300(2) 0.1876(5) 0.3471(3) 0.0582(14) Uani 1 1 d . A .
H11A H 0.1239 0.1690 0.2967 0.070 Uiso 1 1 calc R . .
H11B H 0.1667 0.1483 0.3648 0.070 Uiso 1 1 calc R . .
C12 C 0.0723(2) 0.1565(4) 0.3895(3) 0.0584(14) Uani 1 1 d D . .
C13 C 0.0147(2) 0.2197(5) 0.3614(3) 0.0613(14) Uani 1 1 d . A .
H13A H 0.0060 0.1992 0.3118 0.074 Uiso 1 1 calc R . .
H13B H -0.0225 0.2023 0.3901 0.074 Uiso 1 1 calc R . .
C14 C 0.0830(3) 0.1909(5) 0.4687(3) 0.0590(14) Uani 1 1 d . A .
H14A H 0.0464 0.1704 0.4975 0.071 Uiso 1 1 calc R . .
H14B H 0.1201 0.1543 0.4879 0.071 Uiso 1 1 calc R . .
O1 O 0.2379(2) 0.5604(5) 0.1227(3) 0.1088(18) Uani 1 1 d DU . .
N17 N 0.1886(4) 0.5529(8) 0.0175(4) 0.160(3) Uani 1 1 d DU . .
C15 C 0.2361(4) 0.5367(9) 0.0591(4) 0.136(3) Uani 1 1 d DU . .
H15 H 0.2720 0.5042 0.0392 0.163 Uiso 1 1 calc R . .
C16 C 0.1463(8) 0.6425(14) 0.0372(8) 0.228(6) Uani 1 1 d DU . .
H16A H 0.1139 0.6504 0.0011 0.341 Uiso 1 1 calc R . .
H16B H 0.1706 0.7078 0.0403 0.341 Uiso 1 1 calc R . .
H16C H 0.1268 0.6278 0.0830 0.341 Uiso 1 1 calc R . .
C17 C 0.1862(6) 0.5220(14) -0.0570(5) 0.200(5) Uani 1 1 d DU . .
H17A H 0.1438 0.5324 -0.0751 0.300 Uiso 1 1 calc R . .
H17B H 0.1978 0.4476 -0.0615 0.300 Uiso 1 1 calc R . .
H17C H 0.2154 0.5655 -0.0842 0.300 Uiso 1 1 calc R . .
O2 O 0.3573(4) 0.6794(5) 0.1352(3) 0.123(2) Uani 1 1 d DU . .
C20 C 0.4122(8) 0.6744(14) 0.0908(9) 0.198(5) Uani 1 1 d DU . .
H20A H 0.4254 0.6017 0.0814 0.297 Uiso 1 1 d R . .
H20B H 0.4460 0.7122 0.1146 0.297 Uiso 1 1 d R . .
H20C H 0.4025 0.7096 0.0460 0.297 Uiso 1 1 d R . .
O3 O 0.2665(3) 0.6745(5) 0.2619(5) 0.152(3) Uani 1 1 d DU . .
C30 C 0.2244(8) 0.7387(15) 0.2254(11) 0.240(6) Uani 1 1 d DU . .
H30A H 0.2049 0.7881 0.2584 0.360 Uiso 1 1 calc R . .
H30B H 0.1922 0.6947 0.2034 0.360 Uiso 1 1 calc R . .
H30C H 0.2467 0.7782 0.1887 0.360 Uiso 1 1 calc R . .
O4 O 0.3760(3) 0.1404(5) 0.2508(3) 0.1137(18) Uani 1 1 d DU . .
N19A N 0.3991(5) -0.0088(10) 0.1876(7) 0.150(4) Uani 0.50 1 d PDU B 1
C21A C 0.3956(10) 0.0928(10) 0.1998(8) 0.136(3) Uani 0.50 1 d PDU B 1
H21A H 0.4110 0.1362 0.1628 0.163 Uiso 0.50 1 calc PR B 1
C22A C 0.3978(13) -0.0822(16) 0.2482(13) 0.172(7) Uani 0.50 1 d PDU B 1
H22A H 0.3971 -0.1551 0.2308 0.258 Uiso 0.50 1 calc PR B 1
H22B H 0.3605 -0.0689 0.2767 0.258 Uiso 0.50 1 calc PR B 1
H22C H 0.4351 -0.0714 0.2773 0.258 Uiso 0.50 1 calc PR B 1
C23A C 0.4043(13) -0.0435(17) 0.1128(9) 0.162(6) Uani 0.50 1 d PDU B 1
H23A H 0.4021 -0.1206 0.1106 0.244 Uiso 0.50 1 calc PR B 1
H23B H 0.4442 -0.0196 0.0933 0.244 Uiso 0.50 1 calc PR B 1
H23C H 0.3700 -0.0130 0.0853 0.244 Uiso 0.50 1 calc PR B 1
N19B N 0.3293(7) -0.0067(9) 0.2914(7) 0.157(4) Uani 0.50 1 d PDU B 2
C21B C 0.3677(9) 0.0746(12) 0.2990(8) 0.141(4) Uani 0.50 1 d PDU B 2
H21B H 0.3895 0.0831 0.3424 0.169 Uiso 0.50 1 calc PR B 2
C22B C 0.2774(10) 0.008(2) 0.2403(14) 0.190(7) Uani 0.50 1 d PDU B 2
H22D H 0.2494 -0.0526 0.2421 0.286 Uiso 0.50 1 calc PR B 2
H22E H 0.2945 0.0155 0.1925 0.286 Uiso 0.50 1 calc PR B 2
H22F H 0.2542 0.0724 0.2526 0.286 Uiso 0.50 1 calc PR B 2
C23B C 0.3402(13) -0.1032(12) 0.3327(13) 0.175(7) Uani 0.50 1 d PDU B 2
H23D H 0.3044 -0.1506 0.3277 0.262 Uiso 0.50 1 calc PR B 2
H23E H 0.3457 -0.0848 0.3827 0.262 Uiso 0.50 1 calc PR B 2
H23F H 0.3779 -0.1385 0.3154 0.262 Uiso 0.50 1 calc PR B 2
O5 O 0.4071(2) 0.2481(5) 0.3836(2) 0.0896(15) Uani 1 1 d DU . .
C50 C 0.3844(7) 0.2891(14) 0.4421(7) 0.181(5) Uani 1 1 d DU B .
H50A H 0.3982 0.2472 0.4827 0.272 Uiso 1 1 calc R . .
H50B H 0.3387 0.2889 0.4399 0.272 Uiso 1 1 calc R . .
H50C H 0.3994 0.3618 0.4472 0.272 Uiso 1 1 calc R . .
O6 O 0.49658(18) 0.2656(4) 0.2613(3) 0.0876(14) Uani 1 1 d DU . .
C60 C 0.5487(5) 0.3255(11) 0.2317(7) 0.150(4) Uani 1 1 d DU B .
H60A H 0.5870 0.2836 0.2352 0.224 Uiso 1 1 calc R . .
H60B H 0.5539 0.3915 0.2581 0.224 Uiso 1 1 calc R . .
H60C H 0.5403 0.3416 0.1819 0.224 Uiso 1 1 calc R . .

loop_
_atom_site_aniso_label
_atom_site_aniso_U_11
_atom_site_aniso_U_22
_atom_site_aniso_U_33
_atom_site_aniso_U_23
_atom_site_aniso_U_13
_atom_site_aniso_U_12
Mn1 0.0490(4) 0.0628(5) 0.0590(5) 0.0013(4) -0.0169(4) 0.0099(4)
Mn2 0.0420(4) 0.0639(5) 0.0442(4) 0.0082(4) -0.0022(3) 0.0068(3)
N1 0.037(2) 0.089(3) 0.058(3) -0.002(3) -0.010(2) -0.004(2)
N2 0.038(2) 0.083(3) 0.054(3) -0.001(2) -0.0043(19) 0.000(2)
N3 0.0326(19) 0.075(3) 0.078(3) -0.002(3) 0.012(2) 0.002(2)
N4 0.041(2) 0.092(4) 0.054(3) -0.004(2) -0.001(2) 0.017(2)
N5 0.052(2) 0.060(3) 0.063(3) -0.002(2) -0.011(2) -0.006(2)
N6 0.048(2) 0.068(3) 0.043(2) -0.006(2) -0.0082(18) -0.007(2)
N7 0.048(2) 0.074(3) 0.050(2) 0.011(3) -0.010(2) -0.005(2)
N8 0.050(2) 0.063(3) 0.055(3) 0.001(2) -0.007(2) -0.008(2)
N9 0.057(3) 0.080(4) 0.049(3) -0.001(2) 0.000(2) -0.003(2)
N10 0.057(3) 0.075(4) 0.046(3) 0.007(2) -0.003(2) -0.002(2)
N11 0.065(3) 0.071(4) 0.046(2) 0.009(2) -0.010(2) -0.010(3)
N12 0.051(2) 0.087(4) 0.053(3) 0.016(2) -0.005(2) -0.005(2)
C4 0.107(5) 0.051(4) 0.137(5) -0.012(4) -0.044(5) -0.014(4)
N13 0.109(5) 0.054(3) 0.148(5) -0.008(4) -0.040(4) -0.016(4)
N14 0.112(5) 0.062(4) 0.155(6) -0.009(4) -0.042(5) -0.017(4)
N15 0.113(5) 0.061(4) 0.150(6) -0.002(5) -0.051(5) -0.002(4)
N16 0.102(5) 0.051(4) 0.140(6) -0.006(4) -0.053(5) -0.004(4)
C4A 0.105(5) 0.051(4) 0.142(5) -0.010(4) -0.038(5) -0.013(4)
N13A 0.116(5) 0.049(4) 0.144(6) -0.013(4) -0.031(5) -0.020(4)
N14A 0.107(5) 0.057(4) 0.148(6) -0.014(4) -0.036(4) -0.022(4)
N15A 0.110(5) 0.061(4) 0.150(6) -0.007(5) -0.039(5) -0.019(4)
N16A 0.113(5) 0.055(4) 0.147(5) -0.011(4) -0.042(5) -0.021(4)
C1 0.041(3) 0.071(4) 0.052(3) -0.002(3) -0.003(2) 0.002(2)
C2 0.035(2) 0.064(4) 0.050(3) -0.010(3) 0.005(2) 0.001(2)
C3 0.043(3) 0.064(4) 0.043(3) 0.000(2) 0.001(2) -0.007(2)
C5 0.042(2) 0.060(4) 0.050(3) -0.004(2) 0.003(2) -0.001(2)
C6 0.037(2) 0.058(3) 0.045(3) -0.009(2) 0.003(2) 0.002(2)
C7 0.047(3) 0.067(4) 0.054(3) -0.012(3) 0.001(2) -0.007(3)
C8 0.048(3) 0.072(4) 0.044(3) 0.012(2) -0.004(2) -0.005(3)
C9 0.050(3) 0.053(3) 0.054(3) 0.007(2) -0.005(2) 0.001(2)
C10 0.048(3) 0.079(4) 0.029(2) 0.000(2) -0.012(2) -0.003(3)
C11 0.046(3) 0.062(4) 0.066(3) 0.008(3) -0.017(2) 0.008(2)
C12 0.056(3) 0.062(4) 0.056(3) 0.003(3) -0.009(3) 0.009(3)
C13 0.052(3) 0.071(4) 0.061(3) -0.009(3) 0.000(3) -0.006(3)
C14 0.052(3) 0.070(4) 0.055(3) 0.001(3) -0.001(2) -0.013(3)
O1 0.092(3) 0.145(5) 0.089(3) -0.015(3) -0.047(3) 0.044(3)
N17 0.140(5) 0.218(7) 0.123(5) -0.042(5) -0.076(4) 0.058(5)
C15 0.121(5) 0.182(6) 0.105(4) -0.030(5) -0.060(4) 0.044(5)
C16 0.204(11) 0.280(13) 0.199(11) -0.026(10) -0.023(10) 0.112(9)
C17 0.193(10) 0.281(13) 0.127(7) -0.067(8) -0.086(7) 0.061(10)
O2 0.187(6) 0.092(4) 0.089(4) 0.051(3) -0.061(4) -0.046(4)
C20 0.254(13) 0.155(10) 0.185(11) 0.032(9) -0.006(8) -0.056(10)
O3 0.096(4) 0.125(5) 0.236(8) -0.081(6) -0.047(5) 0.050(3)
C30 0.209(12) 0.211(12) 0.299(15) -0.014(11) -0.041(11) 0.089(10)
O4 0.130(4) 0.087(4) 0.124(5) -0.006(3) -0.008(4) -0.015(3)
N19A 0.192(9) 0.104(7) 0.153(8) -0.016(6) -0.004(8) -0.002(8)
C21A 0.171(8) 0.101(6) 0.136(7) -0.011(6) -0.002(7) -0.011(7)
C22A 0.200(16) 0.121(11) 0.196(13) 0.015(10) -0.018(14) 0.002(13)
C23A 0.189(15) 0.125(13) 0.174(11) -0.043(9) 0.002(14) 0.007(12)
N19B 0.167(9) 0.114(7) 0.190(10) 0.005(7) 0.011(8) -0.030(7)
C21B 0.158(7) 0.103(7) 0.162(8) 0.005(6) 0.003(7) -0.022(6)
C22B 0.189(15) 0.157(14) 0.226(16) -0.039(13) -0.024(11) -0.015(12)
C23B 0.219(15) 0.098(10) 0.208(15) 0.001(10) 0.048(13) -0.004(11)
O5 0.079(3) 0.124(4) 0.065(3) 0.027(3) -0.010(2) -0.005(3)
C50 0.181(10) 0.239(13) 0.124(8) 0.002(8) -0.009(8) 0.014(9)
O6 0.053(2) 0.118(4) 0.092(3) 0.026(3) 0.013(2) 0.006(2)
C60 0.112(7) 0.179(10) 0.157(8) 0.025(7) 0.016(6) -0.022(6)

loop_
_atom_type_symbol
_atom_type_description
_atom_type_scat_dispersion_real
_atom_type_scat_dispersion_imag
_atom_type_scat_source
C C 0.0033 0.0016 'International Tables Vol C Tables 4.2.6.8 and 6.1.1.4'
H H 0.0000 0.0000 'International Tables Vol C Tables 4.2.6.8 and 6.1.1.4'
N N 0.0061 0.0033 'International Tables Vol C Tables 4.2.6.8 and 6.1.1.4'
O O 0.0106 0.0060 'International Tables Vol C Tables 4.2.6.8 and 6.1.1.4'
Mn Mn 0.3368 0.7283 'International Tables Vol C Tables 4.2.6.8 and 6.1.1.4'

loop_
_geom_angle_atom_site_label_1
_geom_angle_atom_site_label_2
_geom_angle_atom_site_label_3
_geom_angle
_geom_angle_site_symmetry_1
_geom_angle_site_symmetry_3
O3 Mn1 O2 91.3(3) . .
O3 Mn1 O1 89.8(2) . .
O2 Mn1 O1 86.7(2) . .
O3 Mn1 N10 178.1(3) . 3_554
O2 Mn1 N10 90.2(3) . 3_554
O1 Mn1 N10 91.54(19) . 3_554
O3 Mn1 N2 91.8(3) . .
O2 Mn1 N2 175.8(2) . .
O1 Mn1 N2 90.6(2) . .
N10 Mn1 N2 86.81(17) 3_554 .
O3 Mn1 N7 90.3(2) . 4_565
O2 Mn1 N7 92.5(2) . 4_565
O1 Mn1 N7 179.1(2) . 4_565
N10 Mn1 N7 88.37(17) 3_554 4_565
N2 Mn1 N7 90.26(16) . 4_565
O4 Mn2 O6 89.7(2) . .
O4 Mn2 O5 85.8(2) . .
O6 Mn2 O5 87.73(18) . .
O4 Mn2 N6 178.6(2) . 4_565
O6 Mn2 N6 91.39(18) . 4_565
O5 Mn2 N6 93.4(2) . 4_565
O4 Mn2 N3 90.9(2) . .
O6 Mn2 N3 177.7(2) . .
O5 Mn2 N3 94.51(19) . .
N6 Mn2 N3 88.00(17) 4_565 .
O4 Mn2 N11 92.1(2) . 3_554
O6 Mn2 N11 89.07(18) . 3_554
O5 Mn2 N11 176.2(2) . 3_554
N6 Mn2 N11 88.75(18) 4_565 3_554
N3 Mn2 N11 88.71(18) . 3_554
C1 N1 N2 105.5(4) . .
N3 N2 N1 108.3(4) . .
N3 N2 Mn1 126.4(3) . .
N1 N2 Mn1 125.1(4) . .
N4 N3 N2 109.4(4) . .
N4 N3 Mn2 124.2(4) . .
N2 N3 Mn2 126.3(3) . .
N3 N4 C1 105.4(5) . .
C2 N5 N6 105.2(4) . .
N7 N6 N5 106.3(4) . .
N7 N6 Mn2 130.4(3) . 4_465
N5 N6 Mn2 122.2(3) . 4_465
N8 N7 N6 112.2(4) . .
N8 N7 Mn1 125.1(3) . 4_465
N6 N7 Mn1 122.3(3) . 4_465
N7 N8 C2 103.7(5) . .
N10 N9 C3 102.4(4) . .
N11 N10 N9 109.6(5) . .
N11 N10 Mn1 128.6(3) . 3
N9 N10 Mn1 121.6(4) . 3
N12 N11 N10 110.7(4) . .
N12 N11 Mn2 125.3(4) . 3
N10 N11 Mn2 123.9(4) . 3
N11 N12 C3 105.5(5) . .
N16 C4 N13 110.7(6) . .
N16 C4 C12 125.8(7) . .
N13 C4 C12 123.5(7) . .
N14 N13 C4 103.8(7) . .
N15 N14 N13 110.8(8) . .
N16 N15 N14 108.2(7) . .
N15 N16 C4 106.5(7) . .
N13A C4A N16A 110.5(6) . .
N13A C4A C12 127.1(8) . .
N16A C4A C12 122.5(8) . .
N14A N13A C4A 107.6(8) . .
N13A N14A N15A 108.0(8) . .
N16A N15A N14A 110.2(8) . .
N15A N16A C4A 103.7(7) . .
N1 C1 N4 111.4(5) . .
N1 C1 C5 123.0(5) . .
N4 C1 C5 125.1(5) . .
N8 C2 N5 112.6(5) . .
N8 C2 C7 125.0(5) . .
N5 C2 C7 122.3(4) . .
N12 C3 N9 111.6(5) . .
N12 C3 C9 128.3(5) . .
N9 C3 C9 120.0(5) . .
C6 C5 C10 113.3(4) . .
C6 C5 C1 110.7(4) . .
C10 C5 C1 107.8(4) . .
C6 C5 C11 107.5(4) . .
C10 C5 C11 108.5(5) . .
C1 C5 C11 109.0(4) . .
C5 C6 C7 109.8(4) . .
C5 C6 H6A 109.7 . .
C7 C6 H6A 109.7 . .
C5 C6 H6B 109.7 . .
C7 C6 H6B 109.7 . .
H6A C6 H6B 108.2 . .
C13 C7 C8 108.0(5) . .
C13 C7 C2 112.0(4) . .
C8 C7 C2 111.6(4) . .
C13 C7 C6 110.2(4) . .
C8 C7 C6 107.7(4) . .
C2 C7 C6 107.2(4) . .
C9 C8 C7 113.9(5) . .
C9 C8 H8A 108.8 . .
C7 C8 H8A 108.8 . .
C9 C8 H8B 108.8 . .
C7 C8 H8B 108.8 . .
H8A C8 H8B 107.7 . .
C8 C9 C3 113.3(5) . .
C8 C9 C10 111.2(4) . .
C3 C9 C10 108.3(4) . .
C8 C9 C14 108.8(4) . .
C3 C9 C14 109.1(5) . .
C10 C9 C14 105.8(5) . .
C5 C10 C9 109.6(4) . .
C5 C10 H10A 109.8 . .
C9 C10 H10A 109.8 . .
C5 C10 H10B 109.8 . .
C9 C10 H10B 109.8 . .
H10A C10 H10B 108.2 . .
C12 C11 C5 110.3(4) . .
C12 C11 H11A 109.6 . .
C5 C11 H11A 109.6 . .
C12 C11 H11B 109.6 . .
C5 C11 H11B 109.6 . .
H11A C11 H11B 108.1 . .
C4 C12 C11 109.0(4) . .
C4A C12 C11 114.8(6) . .
C4 C12 C13 116.6(5) . .
C4A C12 C13 102.0(3) . .
C11 C12 C13 109.2(4) . .
C4 C12 C14 106.5(5) . .
C4A C12 C14 115.1(5) . .
C11 C12 C14 108.0(4) . .
C13 C12 C14 107.2(4) . .
C7 C13 C12 110.5(4) . .
C7 C13 H13A 109.5 . .
C12 C13 H13A 109.5 . .
C7 C13 H13B 109.5 . .
C12 C13 H13B 109.5 . .
H13A C13 H13B 108.1 . .
C9 C14 C12 110.3(4) . .
C9 C14 H14A 109.6 . .
C12 C14 H14A 109.6 . .
C9 C14 H14B 109.6 . .
C12 C14 H14B 109.6 . .
H14A C14 H14B 108.1 . .
C15 O1 Mn1 131.3(5) . .
C15 N17 C17 124.5(7) . .
C15 N17 C16 116.2(7) . .
C17 N17 C16 114.8(7) . .
O1 C15 N17 124.9(7) . .
O1 C15 H15 117.5 . .
N17 C15 H15 117.5 . .
N17 C16 H16A 109.5 . .
N17 C16 H16B 109.5 . .
H16A C16 H16B 109.5 . .
N17 C16 H16C 109.5 . .
H16A C16 H16C 109.5 . .
H16B C16 H16C 109.5 . .
N17 C17 H17A 109.5 . .
N17 C17 H17B 109.5 . .
H17A C17 H17B 109.5 . .
N17 C17 H17C 109.5 . .
H17A C17 H17C 109.5 . .
H17B C17 H17C 109.5 . .
C20 O2 Mn1 129.6(8) . .
O2 C20 H20A 112.4 . .
O2 C20 H20B 108.3 . .
H20A C20 H20B 109.3 . .
O2 C20 H20C 108.0 . .
H20A C20 H20C 109.3 . .
H20B C20 H20C 109.4 . .
C30 O3 Mn1 115.6(10) . .
O3 C30 H30A 109.5 . .
O3 C30 H30B 109.5 . .
H30A C30 H30B 109.5 . .
O3 C30 H30C 109.5 . .
H30A C30 H30C 109.5 . .
H30B C30 H30C 109.5 . .
C21A O4 C21B 107.4(13) . .
C21A O4 Mn2 124.4(8) . .
C21B O4 Mn2 120.8(9) . .
C21A N19A C22A 118.7(10) . .
C21A N19A C23A 117.6(10) . .
C22A N19A C23A 123.7(15) . .
O4 C21A N19A 130.5(12) . .
O4 C21A H21A 114.8 . .
N19A C21A H21A 114.8 . .
N19A C22A H22A 109.5 . .
N19A C22A H22B 109.5 . .
H22A C22A H22B 109.5 . .
N19A C22A H22C 109.5 . .
H22A C22A H22C 109.5 . .
H22B C22A H22C 109.5 . .
N19A C23A H23A 109.5 . .
N19A C23A H23B 109.5 . .
H23A C23A H23B 109.5 . .
N19A C23A H23C 109.5 . .
H23A C23A H23C 109.5 . .
H23B C23A H23C 109.5 . .
C21B N19B C23B 119.3(11) . .
C21B N19B C22B 115.8(10) . .
C23B N19B C22B 124.9(15) . .
O4 C21B N19B 121.8(11) . .
O4 C21B H21B 119.1 . .
N19B C21B H21B 119.1 . .
N19B C22B H22D 109.5 . .
N19B C22B H22E 109.5 . .
H22D C22B H22E 109.5 . .
N19B C22B H22F 109.5 . .
H22D C22B H22F 109.5 . .
H22E C22B H22F 109.5 . .
N19B C23B H23D 109.5 . .
N19B C23B H23E 109.5 . .
H23D C23B H23E 109.5 . .
N19B C23B H23F 109.5 . .
H23D C23B H23F 109.5 . .
H23E C23B H23F 109.5 . .
C50 O5 Mn2 130.0(8) . .
O5 C50 H50A 109.5 . .
O5 C50 H50B 109.5 . .
H50A C50 H50B 109.5 . .
O5 C50 H50C 109.5 . .
H50A C50 H50C 109.5 . .
H50B C50 H50C 109.5 . .
C60 O6 Mn2 132.9(6) . .
O6 C60 H60A 109.5 . .
O6 C60 H60B 109.5 . .
H60A C60 H60B 109.5 . .
O6 C60 H60C 109.5 . .
H60A C60 H60C 109.5 . .
H60B C60 H60C 109.5 . .

loop_
_geom_bond_atom_site_label_1
_geom_bond_atom_site_label_2
_geom_bond_distance
_geom_bond_site_symmetry_2
Mn1 O3 2.159(6) .
Mn1 O2 2.161(6) .
Mn1 O1 2.183(4) .
Mn1 N10 2.248(5) 3_554
Mn1 N2 2.252(5) .
Mn1 N7 2.267(4) 4_565
Mn2 O4 2.135(6) .
Mn2 O6 2.174(4) .
Mn2 O5 2.176(4) .
Mn2 N6 2.230(5) 4_565
Mn2 N3 2.239(4) .
Mn2 N11 2.251(5) 3_554
N1 C1 1.293(7) .
N1 N2 1.345(6) .
N2 N3 1.321(7) .
N3 N4 1.304(7) .
N4 C1 1.342(7) .
N5 C2 1.327(8) .
N5 N6 1.355(6) .
N6 N7 1.324(6) .
N6 Mn2 2.230(5) 4_465
N7 N8 1.319(6) .
N7 Mn1 2.267(4) 4_465
N8 C2 1.320(6) .
N9 N10 1.364(6) .
N9 C3 1.386(7) .
N10 N11 1.326(7) .
N10 Mn1 2.248(5) 3
N11 N12 1.317(7) .
N11 Mn2 2.251(5) 3
N12 C3 1.333(7) .
C4 N16 1.347(8) .
C4 N13 1.358(8) .
C4 C12 1.486(9) .
N13 N14 1.341(9) .
N14 N15 1.335(9) .
N15 N16 1.323(8) .
C4A N13A 1.335(8) .
C4A N16A 1.375(9) .
C4A C12 1.504(9) .
N13A N14A 1.306(9) .
N14A N15A 1.360(10) .
N15A N16A 1.336(9) .
C1 C5 1.534(7) .
C2 C7 1.520(8) .
C3 C9 1.491(8) .
C5 C6 1.499(7) .
C5 C10 1.521(7) .
C5 C11 1.552(8) .
C6 C7 1.566(7) .
C6 H6A 0.9900 .
C6 H6B 0.9900 .
C7 C13 1.491(8) .
C7 C8 1.512(7) .
C8 C9 1.482(7) .
C8 H8A 0.9900 .
C8 H8B 0.9900 .
C9 C10 1.536(7) .
C9 C14 1.538(8) .
C10 H10A 0.9900 .
C10 H10B 0.9900 .
C11 C12 1.526(8) .
C11 H11A 0.9900 .
C11 H11B 0.9900 .
C12 C13 1.567(8) .
C12 C14 1.577(8) .
C13 H13A 0.9900 .
C13 H13B 0.9900 .
C14 H14A 0.9900 .
C14 H14B 0.9900 .
O1 C15 1.241(7) .
N17 C15 1.302(7) .
N17 C17 1.463(8) .
N17 C16 1.500(8) .
C15 H15 0.9500 .
C16 H16A 0.9800 .
C16 H16B 0.9800 .
C16 H16C 0.9800 .
C17 H17A 0.9800 .
C17 H17B 0.9800 .
C17 H17C 0.9800 .
O2 C20 1.446(14) .
C20 H20A 0.9803 .
C20 H20B 0.9788 .
C20 H20C 0.9802 .
O3 C30 1.398(13) .
C30 H30A 0.9800 .
C30 H30B 0.9800 .
C30 H30C 0.9800 .
O4 C21A 1.212(9) .
O4 C21B 1.248(9) .
N19A C21A 1.310(9) .
N19A C22A 1.477(10) .
N19A C23A 1.485(10) .
C21A H21A 0.9500 .
C22A H22A 0.9800 .
C22A H22B 0.9800 .
C22A H22C 0.9800 .
C23A H23A 0.9800 .
C23A H23B 0.9800 .
C23A H23C 0.9800 .
N19B C21B 1.327(9) .
N19B C23B 1.471(10) .
N19B C22B 1.486(10) .
C21B H21B 0.9500 .
C22B H22D 0.9800 .
C22B H22E 0.9800 .
C22B H22F 0.9800 .
C23B H23D 0.9800 .
C23B H23E 0.9800 .
C23B H23F 0.9800 .
O5 C50 1.316(12) .
C50 H50A 0.9800 .
C50 H50B 0.9800 .
C50 H50C 0.9800 .
O6 C60 1.463(10) .
C60 H60A 0.9800 .
C60 H60B 0.9800 .
C60 H60C 0.9800 .

loop_
_geom_torsion_atom_site_label_1
_geom_torsion_atom_site_label_2
_geom_torsion_atom_site_label_3
_geom_torsion_atom_site_label_4
_geom_torsion
_geom_torsion_site_symmetry_1
_geom_torsion_site_symmetry_4
C1 N1 N2 N3 -0.6(6) . .
C1 N1 N2 Mn1 -175.9(3) . .
O3 Mn1 N2 N3 -132.3(5) . .
O1 Mn1 N2 N3 137.8(5) . .
N10 Mn1 N2 N3 46.3(4) 3_554 .
N7 Mn1 N2 N3 -42.0(4) 4_565 .
O3 Mn1 N2 N1 42.1(4) . .
O1 Mn1 N2 N1 -47.7(4) . .
N10 Mn1 N2 N1 -139.2(4) 3_554 .
N7 Mn1 N2 N1 132.4(4) 4_565 .
N1 N2 N3 N4 0.9(6) . .
Mn1 N2 N3 N4 176.1(3) . .
N1 N2 N3 Mn2 -177.9(3) . .
Mn1 N2 N3 Mn2 -2.6(7) . .
O4 Mn2 N3 N4 45.6(5) . .
O5 Mn2 N3 N4 -40.3(5) . .
N6 Mn2 N3 N4 -133.6(4) 4_565 .
N11 Mn2 N3 N4 137.6(4) 3_554 .
O4 Mn2 N3 N2 -135.9(5) . .
O5 Mn2 N3 N2 138.2(5) . .
N6 Mn2 N3 N2 45.0(5) 4_565 .
N11 Mn2 N3 N2 -43.8(5) 3_554 .
N2 N3 N4 C1 -0.8(6) . .
Mn2 N3 N4 C1 178.0(4) . .
C2 N5 N6 N7 -0.9(5) . .
C2 N5 N6 Mn2 -169.7(3) . 4_465
N5 N6 N7 N8 1.0(6) . .
Mn2 N6 N7 N8 168.5(3) 4_465 .
N5 N6 N7 Mn1 -171.3(3) . 4_465
Mn2 N6 N7 Mn1 -3.8(6) 4_465 4_465
N6 N7 N8 C2 -0.6(6) . .
Mn1 N7 N8 C2 171.4(3) 4_465 .
C3 N9 N10 N11 -1.5(5) . .
C3 N9 N10 Mn1 174.5(3) . 3
N9 N10 N11 N12 -1.0(6) . .
Mn1 N10 N11 N12 -176.7(4) 3 .
N9 N10 N11 Mn2 175.2(4) . 3
Mn1 N10 N11 Mn2 -0.5(7) 3 3
N10 N11 N12 C3 3.1(6) . .
Mn2 N11 N12 C3 -173.0(4) 3 .
N16 C4 N13 N14 0.1(4) . .
C12 C4 N13 N14 179.9(3) . .
C4 N13 N14 N15 0.2(5) . .
N13 N14 N15 N16 -0.5(7) . .
N14 N15 N16 C4 0.5(7) . .
N13 C4 N16 N15 -0.4(5) . .
C12 C4 N16 N15 179.8(3) . .
N16A C4A N13A N14A 0.8(4) . .
C12 C4A N13A N14A -179.4(3) . .
C4A N13A N14A N15A -1.1(5) . .
N13A N14A N15A N16A 1.0(7) . .
N14A N15A N16A C4A -0.4(7) . .
N13A C4A N16A N15A -0.2(5) . .
C12 C4A N16A N15A 180.0(3) . .
N2 N1 C1 N4 0.1(6) . .
N2 N1 C1 C5 172.2(5) . .
N3 N4 C1 N1 0.4(6) . .
N3 N4 C1 C5 -171.5(5) . .
N7 N8 C2 N5 0.0(6) . .
N7 N8 C2 C7 -176.7(5) . .
N6 N5 C2 N8 0.6(5) . .
N6 N5 C2 C7 177.3(4) . .
N11 N12 C3 N9 -4.2(6) . .
N11 N12 C3 C9 179.3(5) . .
N10 N9 C3 N12 3.5(6) . .
N10 N9 C3 C9 -179.7(5) . .
N1 C1 C5 C6 23.6(7) . .
N4 C1 C5 C6 -165.4(5) . .
N1 C1 C5 C10 -100.8(6) . .
N4 C1 C5 C10 70.2(7) . .
N1 C1 C5 C11 141.6(5) . .
N4 C1 C5 C11 -47.4(7) . .
C10 C5 C6 C7 -57.9(6) . .
C1 C5 C6 C7 -179.1(4) . .
C11 C5 C6 C7 61.9(5) . .
N8 C2 C7 C13 -11.2(7) . .
N5 C2 C7 C13 172.4(5) . .
N8 C2 C7 C8 -132.4(5) . .
N5 C2 C7 C8 51.2(7) . .
N8 C2 C7 C6 109.8(5) . .
N5 C2 C7 C6 -66.6(6) . .
C5 C6 C7 C13 -61.1(5) . .
C5 C6 C7 C8 56.5(6) . .
C5 C6 C7 C2 176.8(4) . .
C13 C7 C8 C9 61.2(6) . .
C2 C7 C8 C9 -175.4(4) . .
C6 C7 C8 C9 -57.9(6) . .
C7 C8 C9 C3 179.5(5) . .
C7 C8 C9 C10 57.2(6) . .
C7 C8 C9 C14 -59.0(6) . .
N12 C3 C9 C8 95.8(7) . .
N9 C3 C9 C8 -80.4(6) . .
N12 C3 C9 C10 -140.3(5) . .
N9 C3 C9 C10 43.5(7) . .
N12 C3 C9 C14 -25.6(7) . .
N9 C3 C9 C14 158.2(5) . .
C6 C5 C10 C9 55.2(6) . .
C1 C5 C10 C9 178.0(5) . .
C11 C5 C10 C9 -64.0(5) . .
C8 C9 C10 C5 -52.9(6) . .
C3 C9 C10 C5 -178.0(5) . .
C14 C9 C10 C5 65.1(6) . .
C6 C5 C11 C12 -62.6(5) . .
C10 C5 C11 C12 60.2(5) . .
C1 C5 C11 C12 177.3(4) . .
N16 C4 C12 C4A -160(2) . .
N13 C4 C12 C4A 21(2) . .
N16 C4 C12 C11 84.6(7) . .
N13 C4 C12 C11 -95.1(7) . .
N16 C4 C12 C13 -151.2(7) . .
N13 C4 C12 C13 29.0(7) . .
N16 C4 C12 C14 -31.7(7) . .
N13 C4 C12 C14 148.6(7) . .
N13A C4A C12 C4 95(2) . .
N16A C4A C12 C4 -85(2) . .
N13A C4A C12 C11 164.7(6) . .
N16A C4A C12 C11 -15.5(6) . .
N13A C4A C12 C13 -77.3(6) . .
N16A C4A C12 C13 102.4(6) . .
N13A C4A C12 C14 38.4(6) . .
N16A C4A C12 C14 -141.9(6) . .
C5 C11 C12 C4 -172.7(5) . .
C5 C11 C12 C4A 172.7(4) . .
C5 C11 C12 C13 58.9(5) . .
C5 C11 C12 C14 -57.4(5) . .
C8 C7 C13 C12 -60.7(5) . .
C2 C7 C13 C12 176.1(4) . .
C6 C7 C13 C12 56.8(6) . .
C4 C12 C13 C7 179.4(4) . .
C4A C12 C13 C7 -178.5(6) . .
C11 C12 C13 C7 -56.6(6) . .
C14 C12 C13 C7 60.2(5) . .
C8 C9 C14 C12 56.7(6) . .
C3 C9 C14 C12 -179.2(4) . .
C10 C9 C14 C12 -62.9(5) . .
C4 C12 C14 C9 177.1(4) . .
C4A C12 C14 C9 -170.0(5) . .
C11 C12 C14 C9 60.2(5) . .
C13 C12 C14 C9 -57.4(5) . .
O3 Mn1 O1 C15 156.4(10) . .
O2 Mn1 O1 C15 65.1(10) . .
N10 Mn1 O1 C15 -24.9(9) 3_554 .
N2 Mn1 O1 C15 -111.8(9) . .
Mn1 O1 C15 N17 -172.0(9) . .
C17 N17 C15 O1 -178.3(13) . .
C16 N17 C15 O1 27(2) . .
O3 Mn1 O2 C20 160.0(10) . .
O1 Mn1 O2 C20 -110.3(10) . .
N10 Mn1 O2 C20 -18.7(10) 3_554 .
N7 Mn1 O2 C20 69.6(10) 4_565 .
O2 Mn1 O3 C30 61.9(11) . .
O1 Mn1 O3 C30 -24.8(11) . .
N2 Mn1 O3 C30 -115.4(11) . .
N7 Mn1 O3 C30 154.4(11) 4_565 .
O6 Mn2 O4 C21A -50.1(14) . .
O5 Mn2 O4 C21A -137.9(14) . .
N3 Mn2 O4 C21A 127.7(14) . .
N11 Mn2 O4 C21A 38.9(14) 3_554 .
O6 Mn2 O4 C21B 95.9(12) . .
O5 Mn2 O4 C21B 8.2(12) . .
N3 Mn2 O4 C21B -86.3(12) . .
N11 Mn2 O4 C21B -175.0(12) 3_554 .
C21B O4 C21A N19A 11(2) . .
Mn2 O4 C21A N19A 161.1(14) . .
C22A N19A C21A O4 -21(2) . .
C23A N19A C21A O4 159(2) . .
C21A O4 C21B N19B -59(2) . .
Mn2 O4 C21B N19B 149.6(12) . .
C23B N19B C21B O4 153(2) . .
C22B N19B C21B O4 -27(2) . .
O4 Mn2 O5 C50 -132.7(11) . .
O6 Mn2 O5 C50 137.4(11) . .
N6 Mn2 O5 C50 46.1(10) 4_565 .
N3 Mn2 O5 C50 -42.1(11) . .
O4 Mn2 O6 C60 143.2(9) . .
O5 Mn2 O6 C60 -131.0(9) . .
N6 Mn2 O6 C60 -37.7(9) 4_565 .
N11 Mn2 O6 C60 51.1(9) 3_554 .

loop_
_platon_squeeze_void_nr
_platon_squeeze_void_average_x
_platon_squeeze_void_average_y
_platon_squeeze_void_average_z
_platon_squeeze_void_volume
_platon_squeeze_void_count_electrons
_platon_squeeze_void_content
1 0.181 0.042 0.053 437 119 '1 DMF + 2 methanol + 2 water'
2 0.680 -0.042 0.053 436 118 '1 DMF + 2 methanol + 2 water'
3 0.319 0.042 0.553 437 119 '1 DMF + 2 methanol + 2 water'
4 0.820 -0.042 0.553 436 118 '1 DMF + 2 methanol + 2 water'
